data_2007361
loop_
_publ_author_name
'Al-Arfaj, A.R.'
'Reibenspies, J.H.'
'Hussain, M. Sakhawat'
'Isab, A.A.'

_publ_section_title
;
 <i>R</i>~3~PAuCN Complexes: [{Ph~2~(cyclohexyl)P}AuCN] and
 [{(<i>m</i>-Tolyl)~3~P}AuCN]
;
_journal_issue 6
_journal_name_full 'Acta Crystallographica Section C'
_journal_page_first 716
_journal_page_last 719
_journal_paper_doi 10.1107/S0108270197017198
_journal_volume 54
_journal_year 1998
_chemical_formula_moiety '[Au(CN)(C21 H21 P)]'
_chemical_formula_structural '[(m-tolyl)3PAuCN]'
_chemical_formula_sum 'C22 H21 Au N P'
_chemical_formula_weight 527.33
_chemical_name_common cyanogold-phosphine
_chemical_name_systematic Cyano-tri-(m-tolyl)phosphinegold(I)
_space_group_IT_number 19
_symmetry_cell_setting orthorhombic
_symmetry_space_group_name_Hall 'P 2ac 2ab'
_symmetry_space_group_name_H-M 'P 21 21 21'
_audit_creation_method SHELXL
_cell_angle_alpha 90.00
_cell_angle_beta 90.00
_cell_angle_gamma 90.00
_cell_formula_units_Z 4
_cell_length_a 11.312(2)
_cell_length_b 12.996(3)
_cell_length_c 13.308(3)
_cell_measurement_reflns_used 25
_cell_measurement_temperature 293(2)
_cell_measurement_theta_max 25
_cell_measurement_theta_min 18
_cell_volume 1956.4(7)
_computing_cell_refinement P3VAX
_computing_data_collection 'P3VAX (Siemens, 1990a)'
_computing_data_reduction 'XDISK (Siemens, 1990b)'
_computing_molecular_graphics 'XP (Siemens, 1990c)'
_computing_publication_material 'CIFTAB (Sheldrick, 1993)'
_computing_structure_refinement 'SHELXL93 (Sheldrick, 1993)'
_computing_structure_solution 'SHELXS86 (Sheldrick, 1985)'
_diffrn_ambient_temperature 293(2)
_diffrn_measurement_device 'Siemens R3M'
_diffrn_measurement_method \w
_diffrn_radiation_monochromator graphite
_diffrn_radiation_source 'normal-focus sealed tube'
_diffrn_radiation_type MoKa
_diffrn_radiation_wavelength 0.71073
_diffrn_reflns_av_R_equivalents 0.0636
_diffrn_reflns_av_sigmaI/netI 0.0268
_diffrn_reflns_limit_h_max 13
_diffrn_reflns_limit_h_min 0
_diffrn_reflns_limit_k_max 15
_diffrn_reflns_limit_k_min 0
_diffrn_reflns_limit_l_max 15
_diffrn_reflns_limit_l_min 0
_diffrn_reflns_number 1974
_diffrn_reflns_theta_max 25.00
_diffrn_reflns_theta_min 2.19
_diffrn_standards_decay_% <1
_diffrn_standards_interval_count 97
_diffrn_standards_number 3
_exptl_absorpt_coefficient_mu 7.605
_exptl_absorpt_correction_T_max 0.467
_exptl_absorpt_correction_T_min 0.305
_exptl_absorpt_correction_type psi-scan
_exptl_absorpt_process_details '(North et al., 1968)'
_exptl_crystal_colour colourless
_exptl_crystal_density_diffrn 1.790
_exptl_crystal_density_meas 1.71
_exptl_crystal_density_method 'Floatation in dibromoethane--CCl~4~'
_exptl_crystal_description needle
_exptl_crystal_F_000 1016
_exptl_crystal_size_max 0.5
_exptl_crystal_size_mid 0.1
_exptl_crystal_size_min 0.1
_refine_diff_density_max 0.736
_refine_diff_density_min -0.811
_refine_ls_abs_structure_details 'Flack (1983) parameter = -0.01(2)'
_refine_ls_extinction_coef 0.0008(3)
_refine_ls_extinction_method SHELXL93_(Sheldrick,_1993)
_refine_ls_goodness_of_fit_all 1.060
_refine_ls_goodness_of_fit_obs 1.050
_refine_ls_hydrogen_treatment riding
_refine_ls_matrix_type full
_refine_ls_number_parameters 227
_refine_ls_number_reflns 1959
_refine_ls_number_restraints 0
_refine_ls_restrained_S_all 1.163
_refine_ls_restrained_S_obs 1.050
_refine_ls_R_factor_all 0.0398
_refine_ls_R_factor_obs .0325
_refine_ls_shift/esd_max 0.008
_refine_ls_shift/esd_mean 0.001
_refine_ls_structure_factor_coef Fsqd
_refine_ls_weighting_details 'w = 1/[\s^2^(Fo^2^)+(0.0562P)^2^+1.0P] where P=(Fo^2^+2Fc^2^)/3'
_refine_ls_weighting_scheme calc
_refine_ls_wR_factor_all 0.0905
_refine_ls_wR_factor_obs .0780
_reflns_number_observed 1806
_reflns_number_total 1972
_reflns_observed_criterion I>2sigma(I)
_cod_data_source_file na1329.cif
_cod_data_source_block II
_cod_depositor_comments
;
The following automatic conversions were performed:
'_symmetry_cell_setting' value 'Orthorhombic' changed to 'orthorhombic'
according to '/home/saulius/struct/CIF-dictionaries/cif_core.dic'
dictionary named 'cif_core.dic' version 2.4.1 from 2010-06-29.

Automatic conversion script
Id: cif_fix_enum 1527 2010-12-29 10:47:43Z saulius 

The following automatic conversions were performed:

'_symmetry_cell_setting' value 'Orthorhombic' changed to
'orthorhombic' according to
/home/saulius/struct/CIF-dictionaries/cif_core.dic dictionary named
'cif_core.dic' version 2.4.1 from 2010-06-29.

Automatic conversion script
Id: cif_fix_values 1715 2011-07-08 13:25:40Z adriana 

The following automatic conversions were performed:

'_refine_ls_weighting_scheme' value 'calc w =
1/[\s^2^(Fo^2^)+(0.0562P)^2^+1.0P] where P=(Fo^2^+2Fc^2^)/3' was
changed to 'calc'. New tag '_refine_ls_weighting_details' was
created. The value of the new tag was set to 'w =
1/[\s^2^(Fo^2^)+(0.0562P)^2^+1.0P] where P=(Fo^2^+2Fc^2^)/3'.

Automatic conversion script
Id: cif_fix_values 3143 2015-03-26 13:38:13Z robertas 
;
_cod_database_code 2007361

loop_
_symmetry_equiv_pos_as_xyz
'x, y, z'
'-x+1/2, -y, z+1/2'
'-x, y+1/2, -z+1/2'
'x+1/2, -y+1/2, -z'

loop_
_atom_site_aniso_label
_atom_site_aniso_U_11
_atom_site_aniso_U_22
_atom_site_aniso_U_33
_atom_site_aniso_U_12
_atom_site_aniso_U_13
_atom_site_aniso_U_23
Au1 .0403(2) .0521(2) .0375(2) -.0052(2) .0020(2) .0058(2)
P1 .0363(13) .0486(14) .0296(13) -.0041(12) -.0013(11) .0005(11)
N1 .096(10) .083(8) .082(9) -.009(8) .024(8) .001(7)
C1 .028(5) .049(6) .038(5) -.010(4) .012(4) -.007(4)
C2 .032(5) .038(5) .035(5) .001(4) -.001(4) -.004(4)
C3 .064(8) .059(7) .029(5) -.011(6) -.001(5) -.004(5)
C4 .064(7) .082(9) .045(6) -.005(8) .020(6) -.015(7)
C5 .043(7) .064(8) .075(9) .003(6) .007(6) -.012(7)
C6 .039(5) .052(6) .057(7) -.009(5) -.002(6) -.003(6)
C7 .034(5) .048(5) .036(5) -.007(4) -.004(5) -.001(4)
C8 .069(9) .057(7) .089(10) .014(7) -.033(8) -.004(7)
C9 .041(5) .046(5) .025(4) .001(5) -.001(4) -.001(4)
C10 .041(6) .061(7) .041(6) -.006(6) -.002(5) .012(5)
C11 .054(7) .047(6) .041(6) .009(6) .002(5) -.009(5)
C12 .050(6) .038(5) .039(5) -.006(5) -.008(5) -.008(4)
C13 .047(6) .032(5) .039(6) .000(5) -.004(5) .006(5)
C14 .033(5) .056(6) .028(5) .003(5) -.001(4) .000(4)
C15 .039(6) .067(8) .056(7) .001(6) -.010(5) -.015(7)
C16 .036(5) .045(5) .030(5) .003(5) .002(4) .004(4)
C19 .045(6) .040(5) .049(6) -.008(5) -.011(5) .003(5)
C20 .065(8) .061(8) .050(7) -.008(7) -.024(6) -.001(6)
C21 .057(7) .055(7) .038(6) .008(6) -.011(5) .001(5)
C22 .046(6) .050(6) .037(5) .001(5) .002(5) .003(5)
C23 .033(5) .057(6) .026(5) .002(5) .000(4) .003(5)
C24 .082(9) .061(7) .053(7) -.027(7) -.010(7) .012(6)

loop_
_atom_site_label
_atom_site_fract_x
_atom_site_fract_y
_atom_site_fract_z
_atom_site_U_iso_or_equiv
_atom_site_thermal_displace_type
_atom_site_calc_flag
_atom_site_refinement_flags
_atom_site_occupancy
_atom_site_disorder_group
_atom_site_type_symbol
Au1 .82513(3) 1.06890(3) .76539(3) .0433(2) Uani d . 1 . Au
P1 1.0062(2) 1.1224(2) .7099(2) .0382(6) Uani d . 1 . P
N1 .5673(14) 1.0270(10) .8329(10) .087(4) Uani d . 1 . N
C1 .6535(8) 1.0345(8) .8121(8) .038(2) Uani d . 1 . C
C2 1.1124(8) 1.0225(7) .6761(7) .035(2) Uani d . 1 . C
C3 1.1498(11) 1.0056(9) .5783(8) .051(3) Uani d . 1 . C
H3A 1.1186(11) 1.0446(9) .5260(8) .061 Uiso calc R 1 . H
C4 1.2337(11) .9305(10) .5585(9) .064(3) Uani d . 1 . C
H4A 1.2588(11) .9185(10) .4930(9) .076 Uiso calc R 1 . H
C5 1.2795(11) .8737(10) .6368(10) .061(3) Uani d . 1 . C
H5A 1.3343(11) .8224(10) .6228(10) .073 Uiso calc R 1 . H
C6 1.2469(9) .8905(9) .7343(9) .049(3) Uani d . 1 . C
C7 1.1611(8) .9640(8) .7531(7) .039(2) Uani d . 1 . C
H7A 1.1356(8) .9745(8) .8188(7) .047 Uiso calc R 1 . H
C8 1.3003(12) .8319(9) .8211(11) .072(4) Uani d . 1 . C
H8A 1.2650(12) .8545(9) .8828(11) .108 Uiso calc R 1 . H
H8B 1.3839(12) .8442(9) .8232(11) .108 Uiso calc R 1 . H
H8C 1.2860(12) .7596(9) .8123(11) .108 Uiso calc R 1 . H
C9 1.0840(9) 1.2042(8) .7983(7) .037(2) Uani d . 1 . C
C10 1.0230(10) 1.2587(9) .8696(8) .047(3) Uani d . 1 . C
H10A .9412(10) 1.2527(9) .8737(8) .057 Uiso calc R 1 . H
C11 1.0831(10) 1.3231(8) .9363(8) .048(3) Uani d . 1 . C
H11A 1.0418(10) 1.3598(8) .9850(8) .057 Uiso calc R 1 . H
C12 1.2052(9) 1.3318(7) .9289(8) .042(2) Uani d . 1 . C
H12A 1.2454(9) 1.3752(7) .9727(8) .051 Uiso calc R 1 . H
C13 1.2670(10) 1.2777(8) .8584(8) .039(2) Uani d . 1 . C
C14 1.2078(8) 1.2136(8) .7945(7) .039(2) Uani d . 1 . C
H14A 1.2501(8) 1.1755(8) .7475(7) .047 Uiso calc R 1 . H
C15 1.4000(10) 1.2884(10) .8516(10) .054(3) Uani d . 1 . C
H15A 1.4292(10) 1.2457(10) .7982(10) .081 Uiso calc R 1 . H
H15B 1.4351(10) 1.2675(10) .9139(10) .081 Uiso calc R 1 . H
H15C 1.4200(10) 1.3589(10) .8382(10) .081 Uiso calc R 1 . H
C16 .9824(9) 1.1997(8) .5965(7) .037(2) Uani d . 1 . C
C19 .9069(10) 1.1629(8) .5244(8) .045(3) Uani d . 1 . C
H19A .8701(10) 1.0996(8) .5333(8) .054 Uiso calc R 1 . H
C20 .8851(12) 1.2199(10) .4380(9) .059(3) Uani d . 1 . C
H20A .8373(12) 1.1932(10) .3875(9) .070 Uiso calc R 1 . H
C21 .9345(10) 1.3164(9) .4274(9) .050(3) Uani d . 1 . C
H21A .9156(10) 1.3562(9) .3716(9) .060 Uiso calc R 1 . H
C22 1.0122(10) 1.3546(8) .4992(8) .044(2) Uani d . 1 . C
C23 1.0337(9) 1.2964(8) .5847(7) .039(2) Uani d . 1 . C
H23A 1.0829(9) 1.3223(8) .6346(7) .046 Uiso calc R 1 . H
C24 1.0683(13) 1.4574(9) .4848(9) .065(4) Uani d . 1 . C
H24A 1.1189(13) 1.4723(9) .5409(9) .098 Uiso calc R 1 . H
H24B 1.0080(13) 1.5092(9) .4801(9) .098 Uiso calc R 1 . H
H24C 1.1142(13) 1.4571(9) .4241(9) .098 Uiso calc R 1 . H

loop_
_atom_type_symbol
_atom_type_description
_atom_type_scat_dispersion_real
_atom_type_scat_dispersion_imag
_atom_type_scat_source
C C 0.0033 0.0016 'International Tables Vol C Tables 4.2.6.8 and 6.1.1.4'
H H 0.0000 0.0000 'International Tables Vol C Tables 4.2.6.8 and 6.1.1.4'
N N 0.0061 0.0033 'International Tables Vol C Tables 4.2.6.8 and 6.1.1.4'
P P 0.1023 0.0942 'International Tables Vol C Tables 4.2.6.8 and 6.1.1.4'
Au Au -2.0133 8.8022 'International Tables Vol C Tables 4.2.6.8 and 6.1.1.4'

loop_
_geom_angle_atom_site_label_1
_geom_angle_atom_site_label_2
_geom_angle_atom_site_label_3
_geom_angle
_geom_angle_publ_flag
C1 Au1 P1 174.3(3) yes
C9 P1 C2 104.9(4) ?
C9 P1 C16 106.5(5) ?
C2 P1 C16 106.5(4) ?
C9 P1 Au1 113.8(3) yes
C2 P1 Au1 116.9(3) yes
C16 P1 Au1 107.5(3) yes
N1 C1 Au1 172.9(13) yes
C3 C2 C7 119.0(10) ?
C3 C2 P1 123.0(8) ?
C7 C2 P1 117.9(7) ?
C2 C3 C4 119.9(10) ?
C5 C4 C3 119.4(10) ?
C6 C5 C4 122.1(12) ?
C5 C6 C7 118.1(11) ?
C5 C6 C8 122.5(12) ?
C7 C6 C8 119.4(11) ?
C6 C7 C2 121.4(9) ?
C10 C9 C14 118.8(10) ?
C10 C9 P1 120.5(8) ?
C14 C9 P1 120.7(8) ?
C9 C10 C11 120.3(10) ?
C12 C11 C10 119.2(11) ?
C13 C12 C11 121.1(10) ?
C12 C13 C14 119.4(10) ?
C12 C13 C15 120.2(11) ?
C14 C13 C15 120.4(10) ?
C13 C14 C9 121.3(10) ?
C19 C16 C23 119.7(9) ?
C19 C16 P1 118.5(8) ?
C23 C16 P1 121.7(7) ?
C16 C19 C20 120.2(10) ?
pC21 C20 C19 119.9(11) ?
C20 C21 C22 120.6(11) ?
C21 C22 C23 118.7(10) ?
C21 C22 C24 120.0(10) ?
C23 C22 C24 121.3(10) ?
C22 C23 C16 120.7(10) ?

loop_
_geom_bond_atom_site_label_1
_geom_bond_atom_site_label_2
_geom_bond_site_symmetry_2
_geom_bond_distance
_geom_bond_publ_flag
Au1 C1 . 2.087(10) yes
Au1 P1 . 2.286(3) yes
P1 C9 . 1.814(10) yes
P1 C2 . 1.826(10) yes
P1 C16 . 1.833(10) yes
N1 C1 . 1.02(2) yes
C2 C3 . 1.386(14) ?
C2 C7 . 1.390(13) ?
C3 C4 . 1.39(2) ?
C4 C5 . 1.38(2) ?
C5 C6 . 1.37(2) ?
C6 C7 . 1.38(2) ?
C6 C8 . 1.51(2) ?
C9 C10 . 1.371(15) ?
C9 C14 . 1.406(14) ?
C10 C11 . 1.40(2) ?
C11 C12 . 1.39(2) ?
C12 C13 . 1.366(14) ?
C13 C14 . 1.366(14) ?
C13 C15 . 1.513(15) ?
C16 C19 . 1.371(14) ?
C16 C23 . 1.393(14) ?
C19 C20 . 1.39(2) ?
C20 C21 . 1.38(2) ?
C21 C22 . 1.391(15) ?
C22 C23 . 1.387(14) ?
C22 C24 . 1.49(2) ?
